data_7233335
loop_
_publ_author_name
'Giri, Rajat Subhra'
'Mandal, Bhubaneswar'

_publ_section_title
;
 Formation of supramolecular single and double helix-like structures from
 designed tripeptides
;
_journal_issue 37
_journal_name_full CrystEngComm
_journal_page_first 5618
_journal_paper_doi 10.1039/C9CE01168D
_journal_volume 21
_journal_year 2019
_chemical_absolute_configuration S,R
_chemical_formula_moiety 'C25 H31 N3 O6'
_chemical_formula_sum 'C25 H31 N3 O6'
_chemical_formula_weight 469.53
_space_group_crystal_system triclinic
_space_group_IT_number 1
_space_group_name_Hall 'P 1'
_space_group_name_H-M_alt 'P 1'
_symmetry_space_group_name_Hall 'P 1'
_symmetry_space_group_name_H-M 'P 1'
_atom_sites_solution_hydrogens geom
_audit_creation_method SHELXL-2014/7
_audit_update_record
;
2019-08-01 deposited with the CCDC.    2019-08-05 downloaded from the CCDC.
;
_cell_angle_alpha 86.861(5)
_cell_angle_beta 84.758(5)
_cell_angle_gamma 74.072(6)
_cell_formula_units_Z 2
_cell_length_a 8.3294(6)
_cell_length_b 9.6074(7)
_cell_length_c 16.4130(11)
_cell_measurement_reflns_used 3303
_cell_measurement_temperature 100.00(10)
_cell_measurement_theta_max 28.6120
_cell_measurement_theta_min 2.4870
_cell_volume 1257.12(16)
_computing_cell_refinement 'CrysAlisPro 1.171.38.46 (Rigaku OD, 2015)'
_computing_data_collection 'CrysAlisPro 1.171.38.46 (Rigaku OD, 2015)'
_computing_data_reduction 'CrysAlisPro 1.171.38.46 (Rigaku OD, 2015)'
_computing_structure_refinement 'SHELXL-2014/7 (Sheldrick, 2014)'
_diffrn_ambient_temperature 100.00(10)
_diffrn_measured_fraction_theta_full 1.000
_diffrn_measured_fraction_theta_max 0.874
_diffrn_measurement_device_type 'SuperNova, Single source at offset, Eos'
_diffrn_measurement_method '\w scans'
_diffrn_radiation_type MoK\a
_diffrn_radiation_wavelength 0.71073
_diffrn_reflns_av_R_equivalents 0.0377
_diffrn_reflns_av_unetI/netI 0.0648
_diffrn_reflns_Laue_measured_fraction_full 1.000
_diffrn_reflns_Laue_measured_fraction_max 0.874
_diffrn_reflns_limit_h_max 11
_diffrn_reflns_limit_h_min -8
_diffrn_reflns_limit_k_max 12
_diffrn_reflns_limit_k_min -8
_diffrn_reflns_limit_l_max 22
_diffrn_reflns_limit_l_min -22
_diffrn_reflns_number 9785
_diffrn_reflns_point_group_measured_fraction_full 0.623
_diffrn_reflns_point_group_measured_fraction_max 0.524
_diffrn_reflns_theta_full 25.242
_diffrn_reflns_theta_max 28.823
_diffrn_reflns_theta_min 2.493
_diffrn_source 'micro-focus sealed X-ray tube'
_exptl_absorpt_coefficient_mu 0.089
_exptl_absorpt_correction_type multi-scan
_exptl_absorpt_process_details SADABS
_exptl_crystal_colour colourless
_exptl_crystal_density_diffrn 1.240
_exptl_crystal_description block
_exptl_crystal_F_000 500
_exptl_crystal_size_max 0.31
_exptl_crystal_size_mid 0.24
_exptl_crystal_size_min 0.20
_exptl_transmission_factor_max 0.982
_exptl_transmission_factor_min 0.975
_refine_diff_density_max 0.324
_refine_diff_density_min -0.381
_refine_diff_density_rms 0.068
_refine_ls_abs_structure_details
;
 Flack x determined using 999 quotients [(I+)-(I-)]/[(I+)+(I-)]
 (Parsons, Flack and Wagner, Acta Cryst. B69 (2013) 249-259).
;
_refine_ls_abs_structure_Flack 0.2(10)
_refine_ls_extinction_method none
_refine_ls_goodness_of_fit_ref 0.787
_refine_ls_hydrogen_treatment constr
_refine_ls_matrix_type full
_refine_ls_number_parameters 621
_refine_ls_number_reflns 6889
_refine_ls_number_restraints 3
_refine_ls_restrained_S_all 0.787
_refine_ls_R_factor_all 0.0627
_refine_ls_R_factor_gt 0.0544
_refine_ls_shift/su_max 0.000
_refine_ls_shift/su_mean 0.000
_refine_ls_structure_factor_coef Fsqd
_refine_ls_weighting_details 'w=1/[\s^2^(Fo^2^)+(0.1581P)^2^+0.3367P] where P=(Fo^2^+2Fc^2^)/3'
_refine_ls_weighting_scheme calc
_refine_ls_wR_factor_gt 0.1522
_refine_ls_wR_factor_ref 0.1694
_reflns_Friedel_coverage 0.200
_reflns_Friedel_fraction_full 0.246
_reflns_Friedel_fraction_max 0.175
_reflns_number_gt 6025
_reflns_number_total 6889
_reflns_threshold_expression 'I > 2\s(I)'
_cod_data_source_file c9ce01168d2.cif
_cod_data_source_block RSG-BOC-G-PHG-D-PHE-OMe
_cod_depositor_comments 'Adding full bibliography for 7233335--7233336.cif.'
_cod_database_code 7233335
_shelx_shelxl_version_number 2014/7
_shelx_space_group_comment
;
The symmetry employed for this shelxl refinement is uniquely defined
by the following loop, which should always be used as a source of
symmetry information in preference to the above space-group names.
They are only intended as comments.
;

loop_
_space_group_symop_operation_xyz
'x, y, z'

loop_
_atom_site_label
_atom_site_type_symbol
_atom_site_fract_x
_atom_site_fract_y
_atom_site_fract_z
_atom_site_U_iso_or_equiv
_atom_site_adp_type
_atom_site_occupancy
_atom_site_site_symmetry_order
_atom_site_calc_flag
_atom_site_refinement_flags_posn
_atom_site_refinement_flags_adp
O10 O 0.6943(3) 0.5395(3) 0.18347(16) 0.0205(6) Uani 1 1 d . .
O3 O 0.6447(3) 0.0423(3) 0.20673(16) 0.0188(5) Uani 1 1 d . .
O9 O 0.7373(4) 0.9009(3) -0.01768(18) 0.0277(7) Uani 1 1 d . .
O4 O 0.7067(3) 0.4108(3) -0.00742(16) 0.0195(5) Uani 1 1 d . .
O11 O 0.9158(3) 0.8249(3) 0.36553(18) 0.0242(6) Uani 1 1 d . .
O7 O 1.1452(4) 0.6934(3) -0.22981(17) 0.0240(6) Uani 1 1 d . .
O8 O 0.9992(4) 0.5243(4) -0.2135(2) 0.0366(8) Uani 1 1 d . .
O12 O 1.0593(3) 0.5996(3) 0.33164(19) 0.0265(6) Uani 1 1 d . .
O2 O 0.4335(4) 0.2820(3) 0.34335(18) 0.0267(6) Uani 1 1 d . .
C32 C 0.7217(4) 0.7788(4) -0.0244(2) 0.0164(7) Uani 1 1 d . .
C40 C 0.6712(4) 0.6726(4) 0.1846(2) 0.0152(7) Uani 1 1 d . .
N5 N 0.6575(4) 0.7055(3) 0.03663(18) 0.0156(6) Uani 1 1 d . .
H5 H 0.6544 0.6184 0.0293 0.019 Uiso 1 1 calc R U
C7 C 0.6868(4) 0.1559(4) 0.2097(2) 0.0138(7) Uani 1 1 d . .
C15 C 0.7123(4) 0.2814(4) 0.0006(2) 0.0142(7) Uani 1 1 d . .
N3 N 0.8079(4) 0.1793(3) -0.04753(19) 0.0155(6) Uani 1 1 d . .
H3 H 0.8027 0.0912 -0.0405 0.019 Uiso 1 1 calc R U
N2 N 0.6744(4) 0.2524(3) 0.14708(18) 0.0148(6) Uani 1 1 d . .
H2 H 0.7066 0.3292 0.1513 0.018 Uiso 1 1 calc R U
N6 N 0.7101(4) 0.7402(3) 0.24594(18) 0.0157(6) Uani 1 1 d . .
H6 H 0.7010 0.8316 0.2409 0.019 Uiso 1 1 calc R U
O1 O 0.4697(4) 0.0862(3) 0.43250(17) 0.0252(6) Uani 1 1 d . .
C31 C 0.7680(5) 0.7013(4) -0.1047(2) 0.0188(7) Uani 1 1 d . .
H31A H 0.7864 0.5979 -0.0948 0.023 Uiso 1 1 calc R U
H31B H 0.6774 0.7347 -0.1403 0.023 Uiso 1 1 calc R U
N1 N 0.6906(4) 0.1290(4) 0.35903(19) 0.0193(7) Uani 1 1 d . .
H1 H 0.7535 0.0673 0.3906 0.023 Uiso 1 1 calc R U
C34 C 0.4016(4) 0.8116(4) 0.1262(2) 0.0159(7) Uani 1 1 d . .
C30 C 1.0194(5) 0.6387(4) -0.1973(2) 0.0190(7) Uani 1 1 d . .
C17 C 0.8449(5) 0.2549(4) -0.1955(2) 0.0207(8) Uani 1 1 d . .
H17A H 0.7454 0.3355 -0.1883 0.025 Uiso 1 1 calc R U
H17B H 0.9243 0.2871 -0.2337 0.025 Uiso 1 1 calc R U
N4 N 0.9192(4) 0.7311(4) -0.1434(2) 0.0233(7) Uani 1 1 d . .
H4 H 0.9450 0.8082 -0.1319 0.028 Uiso 1 1 calc R U
O6 O 1.0911(4) -0.0187(4) -0.07655(19) 0.0300(7) Uani 1 1 d . .
C9 C 0.4196(4) 0.3010(4) 0.0698(2) 0.0170(7) Uani 1 1 d . .
C19 C 0.6415(5) 0.1086(4) -0.2139(2) 0.0213(8) Uani 1 1 d . .
H19 H 0.5677 0.1631 -0.1742 0.026 Uiso 1 1 calc R U
C10 C 0.3157(5) 0.3221(4) 0.1414(2) 0.0199(7) Uani 1 1 d . .
H10 H 0.3609 0.2985 0.1918 0.024 Uiso 1 1 calc R U
C20 C 0.5946(5) 0.0040(5) -0.2533(3) 0.0246(8) Uani 1 1 d . .
H20 H 0.4894 -0.0109 -0.2400 0.029 Uiso 1 1 calc R U
C14 C 0.3506(5) 0.3386(5) -0.0052(3) 0.0245(8) Uani 1 1 d . .
H14 H 0.4198 0.3248 -0.0535 0.029 Uiso 1 1 calc R U
C5 C 0.5215(5) 0.1746(4) 0.3752(2) 0.0203(8) Uani 1 1 d . .
C8 C 0.6066(4) 0.2283(4) 0.0716(2) 0.0140(7) Uani 1 1 d . .
H8 H 0.6246 0.1238 0.0669 0.017 Uiso 1 1 calc R U
C43 C 0.6750(5) 0.5947(4) 0.4642(2) 0.0197(8) Uani 1 1 d . .
C49 C 0.9216(5) 0.7069(4) 0.3424(2) 0.0167(7) Uani 1 1 d . .
C23 C 0.9068(5) 0.0483(5) -0.2916(2) 0.0225(8) Uani 1 1 d . .
H23 H 1.0126 0.0619 -0.3045 0.027 Uiso 1 1 calc R U
C11 C 0.1431(5) 0.3788(4) 0.1380(3) 0.0236(8) Uani 1 1 d . .
H11 H 0.0736 0.3924 0.1862 0.028 Uiso 1 1 calc R U
O5 O 1.2057(4) 0.1196(4) -0.1659(2) 0.0423(9) Uani 1 1 d . .
C24 C 1.0876(5) 0.1018(5) -0.1215(2) 0.0231(8) Uani 1 1 d . .
C18 C 0.7979(5) 0.1333(4) -0.2332(2) 0.0187(7) Uani 1 1 d . .
C6 C 0.7585(5) 0.1898(4) 0.2858(2) 0.0188(7) Uani 1 1 d . .
H6A H 0.8794 0.1511 0.2807 0.023 Uiso 1 1 calc R U
H6B H 0.7333 0.2940 0.2903 0.023 Uiso 1 1 calc R U
C41 C 0.7675(5) 0.6624(4) 0.3209(2) 0.0176(7) Uani 1 1 d . .
H41 H 0.8000 0.5582 0.3115 0.021 Uiso 1 1 calc R U
C35 C 0.3167(5) 0.7054(5) 0.1277(3) 0.0253(9) Uani 1 1 d . .
H35 H 0.3760 0.6082 0.1254 0.030 Uiso 1 1 calc R U
C22 C 0.8594(5) -0.0571(5) -0.3311(3) 0.0262(9) Uani 1 1 d . .
H22 H 0.9332 -0.1132 -0.3702 0.031 Uiso 1 1 calc R U
C16 C 0.9218(5) 0.2171(4) -0.1125(2) 0.0176(7) Uani 1 1 d . .
H16 H 0.9467 0.3047 -0.0956 0.021 Uiso 1 1 calc R U
C26 C 1.2843(5) 0.6054(5) -0.2826(3) 0.0245(8) Uani 1 1 d . .
C42 C 0.6286(5) 0.6955(4) 0.3911(2) 0.0198(7) Uani 1 1 d . .
H42A H 0.6093 0.7948 0.4072 0.024 Uiso 1 1 calc R U
H42B H 0.5254 0.6854 0.3723 0.024 Uiso 1 1 calc R U
C33 C 0.5933(4) 0.7724(4) 0.1150(2) 0.0150(7) Uani 1 1 d . .
H33 H 0.6274 0.8621 0.1160 0.018 Uiso 1 1 calc R U
C21 C 0.7025(6) -0.0785(5) -0.3121(3) 0.0287(9) Uani 1 1 d . .
H21 H 0.6700 -0.1481 -0.3388 0.034 Uiso 1 1 calc R U
C37 C 0.0523(5) 0.8900(5) 0.1351(3) 0.0269(9) Uani 1 1 d . .
H37 H -0.0640 0.9162 0.1373 0.032 Uiso 1 1 calc R U
C12 C 0.0748(5) 0.4149(5) 0.0640(3) 0.0270(9) Uani 1 1 d . .
H12 H -0.0405 0.4513 0.0622 0.032 Uiso 1 1 calc R U
C44 C 0.6428(5) 0.4611(5) 0.4684(3) 0.0259(9) Uani 1 1 d . .
H44 H 0.5880 0.4357 0.4270 0.031 Uiso 1 1 calc R U
C47 C 0.8045(5) 0.5350(6) 0.5926(2) 0.0324(11) Uani 1 1 d . .
H47 H 0.8585 0.5599 0.6344 0.039 Uiso 1 1 calc R U
C48 C 0.7576(5) 0.6315(5) 0.5268(2) 0.0242(8) Uani 1 1 d . .
H48 H 0.7813 0.7208 0.5246 0.029 Uiso 1 1 calc R U
C39 C 0.3119(5) 0.9557(4) 0.1311(3) 0.0235(8) Uani 1 1 d . .
H39 H 0.3684 1.0266 0.1322 0.028 Uiso 1 1 calc R U
C38 C 0.1374(5) 0.9955(5) 0.1343(3) 0.0281(9) Uani 1 1 d . .
H38 H 0.0782 1.0928 0.1359 0.034 Uiso 1 1 calc R U
C36 C 0.1414(5) 0.7457(5) 0.1326(3) 0.0309(10) Uani 1 1 d . .
H36 H 0.0843 0.6747 0.1342 0.037 Uiso 1 1 calc R U
C46 C 0.7697(6) 0.4016(6) 0.5950(3) 0.0352(11) Uani 1 1 d . .
H46 H 0.8002 0.3373 0.6389 0.042 Uiso 1 1 calc R U
C13 C 0.1786(5) 0.3968(5) -0.0081(3) 0.0280(9) Uani 1 1 d . .
H13 H 0.1333 0.4235 -0.0582 0.034 Uiso 1 1 calc R U
C45 C 0.6909(6) 0.3630(5) 0.5335(3) 0.0347(11) Uani 1 1 d . .
H45 H 0.6698 0.2727 0.5352 0.042 Uiso 1 1 calc R U
C1 C 0.2902(6) 0.1174(6) 0.4604(3) 0.0339(10) Uani 1 1 d . .
C29 C 1.3754(6) 0.4708(6) -0.2363(3) 0.0421(13) Uani 1 1 d . .
H29A H 1.3071 0.4045 -0.2291 0.063 Uiso 1 1 calc R U
H29B H 1.3980 0.4968 -0.1837 0.063 Uiso 1 1 calc R U
H29C H 1.4791 0.4257 -0.2667 0.063 Uiso 1 1 calc R U
C25 C 1.2509(6) -0.1272(6) -0.0785(3) 0.0367(11) Uani 1 1 d . .
H25A H 1.2800 -0.1640 -0.1326 0.055 Uiso 1 1 calc R U
H25B H 1.2434 -0.2050 -0.0403 0.055 Uiso 1 1 calc R U
H25C H 1.3353 -0.0845 -0.0637 0.055 Uiso 1 1 calc R U
C50 C 1.2138(5) 0.6330(6) 0.3478(4) 0.0377(11) Uani 1 1 d . .
H50A H 1.2257 0.7154 0.3145 0.056 Uiso 1 1 calc R U
H50B H 1.3075 0.5513 0.3349 0.056 Uiso 1 1 calc R U
H50C H 1.2098 0.6541 0.4045 0.056 Uiso 1 1 calc R U
C27 C 1.2233(6) 0.5688(7) -0.3601(3) 0.0423(13) Uani 1 1 d . .
H27A H 1.1564 0.5023 -0.3474 0.063 Uiso 1 1 calc R U
H27B H 1.3176 0.5250 -0.3971 0.063 Uiso 1 1 calc R U
H27C H 1.1571 0.6556 -0.3852 0.063 Uiso 1 1 calc R U
C28 C 1.3942(7) 0.7067(6) -0.3014(3) 0.0426(13) Uani 1 1 d . .
H28A H 1.4879 0.6618 -0.3384 0.064 Uiso 1 1 calc R U
H28B H 1.4340 0.7275 -0.2516 0.064 Uiso 1 1 calc R U
H28C H 1.3306 0.7951 -0.3261 0.064 Uiso 1 1 calc R U
C3 C 0.2905(8) -0.0080(7) 0.5224(4) 0.0509(15) Uani 1 1 d . .
H3A H 0.3358 -0.0984 0.4956 0.076 Uiso 1 1 calc R U
H3B H 0.1779 -0.0013 0.5444 0.076 Uiso 1 1 calc R U
H3C H 0.3579 -0.0028 0.5659 0.076 Uiso 1 1 calc R U
C4 C 0.1885(8) 0.1117(10) 0.3897(4) 0.066(2) Uani 1 1 d . .
H4A H 0.1846 0.1946 0.3537 0.098 Uiso 1 1 calc R U
H4B H 0.0767 0.1119 0.4102 0.098 Uiso 1 1 calc R U
H4C H 0.2394 0.0250 0.3601 0.098 Uiso 1 1 calc R U
C2 C 0.2359(8) 0.2595(7) 0.5039(4) 0.0560(17) Uani 1 1 d . .
H2A H 0.3122 0.2591 0.5444 0.084 Uiso 1 1 calc R U
H2B H 0.1252 0.2719 0.5299 0.084 Uiso 1 1 calc R U
H2C H 0.2359 0.3377 0.4649 0.084 Uiso 1 1 calc R U

loop_
_atom_site_aniso_label
_atom_site_aniso_U_11
_atom_site_aniso_U_22
_atom_site_aniso_U_33
_atom_site_aniso_U_23
_atom_site_aniso_U_13
_atom_site_aniso_U_12
O10 0.0292(15) 0.0144(13) 0.0191(12) -0.0002(10) -0.0036(11) -0.0077(11)
O3 0.0222(13) 0.0165(13) 0.0195(12) 0.0027(10) -0.0015(10) -0.0093(10)
O9 0.0386(17) 0.0201(15) 0.0270(15) -0.0032(12) 0.0115(12) -0.0162(13)
O4 0.0242(13) 0.0163(13) 0.0201(12) -0.0021(10) 0.0055(10) -0.0109(10)
O11 0.0210(14) 0.0214(15) 0.0329(15) -0.0027(12) -0.0041(11) -0.0093(11)
O7 0.0281(15) 0.0232(14) 0.0226(13) -0.0028(12) 0.0115(11) -0.0142(12)
O8 0.0313(16) 0.0321(18) 0.049(2) -0.0201(16) 0.0205(14) -0.0174(13)
O12 0.0170(13) 0.0216(15) 0.0408(17) -0.0022(13) -0.0053(12) -0.0037(11)
O2 0.0239(14) 0.0229(15) 0.0310(15) 0.0010(12) 0.0009(12) -0.0039(12)
C32 0.0160(16) 0.0144(17) 0.0185(16) -0.0005(14) 0.0009(13) -0.0042(13)
C40 0.0153(16) 0.0195(18) 0.0143(15) 0.0020(14) 0.0008(13) -0.0115(13)
N5 0.0165(14) 0.0136(14) 0.0183(14) -0.0022(12) 0.0014(11) -0.0069(11)
C7 0.0103(15) 0.0134(16) 0.0176(16) -0.0029(13) 0.0034(12) -0.0039(12)
C15 0.0110(15) 0.0177(18) 0.0167(16) -0.0007(14) -0.0024(12) -0.0080(13)
N3 0.0164(14) 0.0125(15) 0.0191(14) -0.0009(12) 0.0042(11) -0.0078(11)
N2 0.0183(14) 0.0133(15) 0.0154(13) 0.0011(11) 0.0001(11) -0.0093(11)
N6 0.0195(15) 0.0118(14) 0.0170(14) 0.0002(12) -0.0016(11) -0.0064(11)
O1 0.0259(15) 0.0239(15) 0.0242(14) 0.0028(12) 0.0087(11) -0.0082(12)
C31 0.0214(18) 0.0202(19) 0.0178(17) 0.0012(14) 0.0027(14) -0.0122(14)
N1 0.0218(16) 0.0226(17) 0.0147(14) 0.0039(13) -0.0014(12) -0.0090(13)
C34 0.0146(16) 0.0201(18) 0.0137(15) 0.0009(14) 0.0000(13) -0.0069(14)
C30 0.0192(17) 0.0180(18) 0.0198(17) 0.0017(14) 0.0006(14) -0.0064(14)
C17 0.0246(19) 0.0203(19) 0.0203(17) -0.0005(15) -0.0006(15) -0.0120(15)
N4 0.0280(17) 0.0214(17) 0.0231(16) -0.0049(14) 0.0129(14) -0.0150(14)
O6 0.0222(15) 0.0343(17) 0.0284(15) 0.0054(13) 0.0025(12) -0.0017(12)
C9 0.0166(17) 0.0147(17) 0.0215(17) 0.0012(14) -0.0004(14) -0.0080(13)
C19 0.0208(18) 0.022(2) 0.0206(17) -0.0041(15) 0.0002(15) -0.0053(15)
C10 0.0209(18) 0.0182(18) 0.0211(17) -0.0021(15) 0.0012(14) -0.0066(14)
C20 0.0209(19) 0.025(2) 0.030(2) -0.0029(17) -0.0004(16) -0.0109(15)
C14 0.0239(19) 0.028(2) 0.0257(19) -0.0062(17) -0.0029(16) -0.0128(16)
C5 0.0224(19) 0.022(2) 0.0176(17) -0.0050(15) 0.0023(14) -0.0082(15)
C8 0.0165(16) 0.0136(16) 0.0125(15) -0.0024(13) 0.0017(12) -0.0054(13)
C43 0.0151(17) 0.025(2) 0.0186(17) 0.0017(15) 0.0033(13) -0.0057(14)
C49 0.0180(17) 0.0189(18) 0.0145(15) 0.0031(14) -0.0009(13) -0.0081(14)
C23 0.0180(17) 0.027(2) 0.0230(18) -0.0006(16) 0.0013(15) -0.0076(15)
C11 0.0175(18) 0.0196(19) 0.034(2) -0.0040(17) 0.0045(15) -0.0071(14)
O5 0.0232(16) 0.046(2) 0.053(2) 0.0031(17) 0.0190(15) -0.0086(14)
C24 0.0193(18) 0.029(2) 0.0222(18) -0.0074(16) 0.0017(15) -0.0083(15)
C18 0.0230(18) 0.0180(18) 0.0167(16) 0.0037(14) -0.0046(14) -0.0079(14)
C6 0.0185(17) 0.024(2) 0.0180(17) 0.0013(15) -0.0010(14) -0.0136(15)
C41 0.0175(17) 0.0148(17) 0.0207(17) -0.0010(14) -0.0024(14) -0.0046(13)
C35 0.022(2) 0.0176(19) 0.037(2) -0.0036(17) -0.0006(16) -0.0062(15)
C22 0.0232(19) 0.030(2) 0.0254(19) -0.0101(17) 0.0049(16) -0.0081(17)
C16 0.0174(17) 0.0201(18) 0.0184(17) -0.0006(14) 0.0025(13) -0.0113(14)
C26 0.0182(18) 0.027(2) 0.027(2) -0.0027(17) 0.0079(15) -0.0064(16)
C42 0.0182(17) 0.0211(19) 0.0204(17) 0.0010(15) -0.0037(14) -0.0057(14)
C33 0.0159(16) 0.0144(17) 0.0165(16) -0.0001(14) -0.0016(13) -0.0069(13)
C21 0.030(2) 0.034(2) 0.027(2) -0.0077(18) 0.0002(17) -0.0157(18)
C37 0.0163(18) 0.030(2) 0.035(2) -0.0022(18) 0.0046(16) -0.0092(16)
C12 0.0191(19) 0.019(2) 0.044(2) -0.0013(18) -0.0072(17) -0.0059(15)
C44 0.029(2) 0.029(2) 0.0215(18) 0.0006(17) 0.0025(16) -0.0125(17)
C47 0.023(2) 0.053(3) 0.0174(18) -0.0059(19) -0.0029(16) -0.002(2)
C48 0.0211(19) 0.033(2) 0.0193(17) -0.0032(17) 0.0003(15) -0.0093(16)
C39 0.0204(19) 0.0200(19) 0.032(2) -0.0034(16) 0.0054(15) -0.0100(15)
C38 0.021(2) 0.021(2) 0.040(2) -0.0047(18) 0.0030(17) -0.0039(16)
C36 0.021(2) 0.028(2) 0.048(3) -0.005(2) 0.0045(18) -0.0148(17)
C46 0.037(2) 0.039(3) 0.0191(19) 0.0098(18) 0.0039(17) 0.004(2)
C13 0.020(2) 0.031(2) 0.036(2) -0.0001(18) -0.0116(17) -0.0078(17)
C45 0.042(3) 0.029(2) 0.030(2) 0.0047(19) 0.006(2) -0.009(2)
C1 0.024(2) 0.043(3) 0.034(2) 0.000(2) 0.0081(17) -0.0124(19)
C29 0.020(2) 0.048(3) 0.049(3) 0.012(2) 0.010(2) 0.000(2)
C25 0.029(2) 0.043(3) 0.030(2) 0.000(2) -0.0056(18) 0.005(2)
C50 0.0158(19) 0.035(3) 0.062(3) -0.001(2) -0.011(2) -0.0043(18)
C27 0.032(2) 0.058(4) 0.034(2) -0.016(2) 0.009(2) -0.009(2)
C28 0.044(3) 0.041(3) 0.046(3) -0.014(2) 0.026(2) -0.023(2)
C3 0.051(3) 0.046(3) 0.055(3) 0.011(3) 0.020(3) -0.022(3)
C4 0.052(4) 0.107(6) 0.056(4) 0.010(4) -0.010(3) -0.052(4)
C2 0.048(3) 0.045(3) 0.067(4) -0.014(3) 0.034(3) -0.008(3)

loop_
_atom_type_symbol
_atom_type_description
_atom_type_scat_dispersion_real
_atom_type_scat_dispersion_imag
_atom_type_scat_source
C C 0.0033 0.0016 'International Tables Vol C Tables 4.2.6.8 and 6.1.1.4'
H H 0.0000 0.0000 'International Tables Vol C Tables 4.2.6.8 and 6.1.1.4'
N N 0.0061 0.0033 'International Tables Vol C Tables 4.2.6.8 and 6.1.1.4'
O O 0.0106 0.0060 'International Tables Vol C Tables 4.2.6.8 and 6.1.1.4'

loop_
_geom_angle_atom_site_label_1
_geom_angle_atom_site_label_2
_geom_angle_atom_site_label_3
_geom_angle
C30 O7 C26 120.7(3)
C49 O12 C50 115.4(3)
O9 C32 N5 123.7(3)
O9 C32 C31 121.5(3)
N5 C32 C31 114.8(3)
O10 C40 N6 123.7(3)
O10 C40 C33 121.6(3)
N6 C40 C33 114.7(3)
C32 N5 C33 120.7(3)
O3 C7 N2 122.6(3)
O3 C7 C6 120.4(3)
N2 C7 C6 117.0(3)
O4 C15 N3 124.3(3)
O4 C15 C8 120.0(3)
N3 C15 C8 115.7(3)
C15 N3 C16 119.8(3)
C7 N2 C8 120.6(3)
C40 N6 C41 121.4(3)
C5 O1 C1 119.4(3)
N4 C31 C32 109.0(3)
C5 N1 C6 116.2(3)
C39 C34 C35 119.6(3)
C39 C34 C33 119.3(3)
C35 C34 C33 121.0(3)
O8 C30 N4 124.6(4)
O8 C30 O7 125.5(3)
N4 C30 O7 109.9(3)
C18 C17 C16 115.3(3)
C30 N4 C31 120.3(3)
C24 O6 C25 115.8(4)
C10 C9 C14 119.5(3)
C10 C9 C8 120.8(3)
C14 C9 C8 119.6(3)
C20 C19 C18 120.7(4)
C9 C10 C11 119.9(4)
C21 C20 C19 120.5(4)
C13 C14 C9 120.3(4)
O2 C5 O1 126.1(4)
O2 C5 N1 123.5(4)
O1 C5 N1 110.3(3)
N2 C8 C9 113.2(3)
N2 C8 C15 106.3(3)
C9 C8 C15 112.8(3)
C44 C43 C48 118.8(4)
C44 C43 C42 120.0(4)
C48 C43 C42 121.1(4)
O11 C49 O12 125.0(4)
O11 C49 C41 123.7(3)
O12 C49 C41 111.2(3)
C18 C23 C22 120.8(4)
C12 C11 C10 120.6(4)
O5 C24 O6 123.8(4)
O5 C24 C16 122.2(4)
O6 C24 C16 114.0(3)
C23 C18 C19 118.3(4)
C23 C18 C17 120.5(4)
C19 C18 C17 121.1(3)
N1 C6 C7 111.6(3)
N6 C41 C49 108.2(3)
N6 C41 C42 111.0(3)
C49 C41 C42 110.8(3)
C34 C35 C36 119.6(4)
C21 C22 C23 120.0(4)
N3 C16 C24 112.0(3)
N3 C16 C17 113.7(3)
C24 C16 C17 111.0(3)
O7 C26 C27 111.1(3)
O7 C26 C28 102.1(3)
C27 C26 C28 110.4(4)
O7 C26 C29 110.3(3)
C27 C26 C29 111.6(4)
C28 C26 C29 110.9(4)
C43 C42 C41 111.3(3)
N5 C33 C40 109.9(3)
N5 C33 C34 111.9(3)
C40 C33 C34 111.1(3)
C20 C21 C22 119.6(4)
C36 C37 C38 119.6(4)
C11 C12 C13 119.8(4)
C43 C44 C45 121.3(4)
C46 C47 C48 119.4(4)
C47 C48 C43 120.3(4)
C34 C39 C38 120.6(4)
C37 C38 C39 119.9(4)
C37 C36 C35 120.6(4)
C45 C46 C47 121.0(4)
C12 C13 C14 119.8(4)
C46 C45 C44 119.2(5)
O1 C1 C4 110.3(4)
O1 C1 C2 109.5(4)
C4 C1 C2 114.0(5)
O1 C1 C3 101.3(4)
C4 C1 C3 111.3(5)
C2 C1 C3 109.7(5)

loop_
_geom_bond_atom_site_label_1
_geom_bond_atom_site_label_2
_geom_bond_distance
O10 C40 1.241(5)
O3 C7 1.239(4)
O9 C32 1.228(5)
O4 C15 1.231(5)
O11 C49 1.203(5)
O7 C30 1.352(5)
O7 C26 1.472(5)
O8 C30 1.204(5)
O12 C49 1.321(5)
O12 C50 1.458(5)
O2 C5 1.213(5)
C32 N5 1.347(5)
C32 C31 1.515(5)
C40 N6 1.337(5)
C40 C33 1.523(5)
N5 C33 1.459(4)
C7 N2 1.337(5)
C7 C6 1.521(5)
C15 N3 1.328(5)
C15 C8 1.544(5)
N3 C16 1.459(5)
N2 C8 1.462(4)
N6 C41 1.454(5)
O1 C5 1.353(5)
O1 C1 1.476(5)
C31 N4 1.451(5)
N1 C5 1.361(5)
N1 C6 1.445(5)
C34 C39 1.384(5)
C34 C35 1.390(5)
C34 C33 1.533(5)
C30 N4 1.345(5)
C17 C18 1.508(5)
C17 C16 1.542(5)
O6 C24 1.333(6)
O6 C25 1.447(5)
C9 C10 1.384(5)
C9 C14 1.394(5)
C9 C8 1.525(5)
C19 C20 1.383(6)
C19 C18 1.393(5)
C10 C11 1.396(5)
C20 C21 1.379(6)
C14 C13 1.391(6)
C43 C44 1.379(6)
C43 C48 1.398(5)
C43 C42 1.510(5)
C49 C41 1.534(5)
C23 C18 1.389(5)
C23 C22 1.393(6)
C11 C12 1.375(6)
O5 C24 1.214(5)
C24 C16 1.516(5)
C41 C42 1.537(5)
C35 C36 1.401(6)
C22 C21 1.383(6)
C26 C27 1.504(7)
C26 C28 1.512(6)
C26 C29 1.512(7)
C37 C36 1.382(6)
C37 C38 1.386(6)
C12 C13 1.390(7)
C44 C45 1.397(6)
C47 C46 1.387(8)
C47 C48 1.395(6)
C39 C38 1.394(6)
C46 C45 1.370(7)
C1 C4 1.510(8)
C1 C2 1.512(8)
C1 C3 1.533(7)
